data_4305917
loop_
_publ_author_name
'Javier Ruiz'
'Maria J. Ant\'on'
'Maril\'in Vivanco'
'Marta E. G. Mosquera'
'Roberto Quesada'

_publ_contact_author
;      Marta E. G. Mosquera
       Departamento de Qu\'imica Inorg\'anica
       Facultad de Farmacia
       Universidad de Alcal\'a
       Campus Universitario
       28871 Alcal\'a de Henares
       Spain
;
_publ_contact_author_email martaeg.mosquera@uah.es
_publ_contact_author_fax '0034 91 8854683'
_publ_contact_author_phone '0034 91 8854779'
_publ_section_title
;
D+-\p-A-Charge-Transfer Molecules Based on Tricyanoquinodimethane and
Diphosphine Metal Complexes
;
_journal_name_full 'Inorganic Chemistry'
_journal_page_first 5540
_journal_page_last 5542
_journal_paper_doi 10.1021/ic8008333
_journal_volume 47
_journal_year 2008
_chemical_formula_sum 'C40 H24 Mn N3 O4 P2'
_chemical_formula_weight 727.50
_chemical_name_systematic
;
 ?
;
_space_group_IT_number 15
_symmetry_cell_setting monoclinic
_symmetry_space_group_name_Hall '-C 2yc'
_symmetry_space_group_name_H-M 'C 1 2/c 1'
_atom_sites_solution_hydrogens geom
_atom_sites_solution_primary direct
_atom_sites_solution_secondary difmap
_audit_creation_method SHELXL-97
_cell_angle_alpha 90.00
_cell_angle_beta 104.822(11)
_cell_angle_gamma 90.00
_cell_formula_units_Z 8
_cell_length_a 28.024(7)
_cell_length_b 18.174(5)
_cell_length_c 17.058(4)
_cell_measurement_reflns_used 90
_cell_measurement_temperature 293(2)
_cell_measurement_theta_max 20.637
_cell_measurement_theta_min 3.344
_cell_volume 8399(4)
_computing_cell_refinement 'Dirax/lsq (Duisenberg & Schreurs, 1989-2000)'
_computing_data_collection 'Collect (Nonius BV, 1997-2000)'
_computing_data_reduction 'EvalCCD (Duisenberg & Schreurs 1990-2000)'
_computing_molecular_graphics 'Ortep-3 for Windows (Farrugia, 1997)'
_computing_publication_material 'WinGX publication routines (Farrugia, 1999)'
_computing_structure_refinement 'SHELXL-97 (Sheldrick, 1997)'
_computing_structure_solution 'SHELXS-86 (Sheldrick, 1986)'
_diffrn_ambient_temperature 293(2)
_diffrn_measured_fraction_theta_full 0.995
_diffrn_measured_fraction_theta_max 0.995
_diffrn_radiation_monochromator graphite
_diffrn_radiation_source 'fine-focus sealed tube'
_diffrn_radiation_type MoK\a
_diffrn_radiation_wavelength 0.71073
_diffrn_reflns_av_R_equivalents 0.0897
_diffrn_reflns_av_sigmaI/netI 0.0703
_diffrn_reflns_limit_h_max 36
_diffrn_reflns_limit_h_min -35
_diffrn_reflns_limit_k_max 23
_diffrn_reflns_limit_k_min -23
_diffrn_reflns_limit_l_max 22
_diffrn_reflns_limit_l_min -22
_diffrn_reflns_number 33352
_diffrn_reflns_theta_full 27.50
_diffrn_reflns_theta_max 27.50
_diffrn_reflns_theta_min 3.60
_exptl_absorpt_coefficient_mu 0.429
_exptl_absorpt_correction_T_max 0.920
_exptl_absorpt_correction_T_min 0.831
_exptl_absorpt_correction_type multi-scan
_exptl_absorpt_process_details
;
 R.H. Blessing, Acta Cryst. (1995), A51, 33-38
;
_exptl_crystal_colour 'dark red'
_exptl_crystal_density_diffrn 1.151
_exptl_crystal_density_method 'not measured'
_exptl_crystal_description prism
_exptl_crystal_F_000 2976
_exptl_crystal_size_max 0.418
_exptl_crystal_size_mid 0.379
_exptl_crystal_size_min 0.2
_refine_diff_density_max 0.570
_refine_diff_density_min -0.335
_refine_diff_density_rms 0.080
_refine_ls_extinction_coef 0.0012(2)
_refine_ls_extinction_expression Fc^*^=kFc[1+0.001xFc^2^\l^3^/sin(2\q)]^-1/4^
_refine_ls_extinction_method SHELXL
_refine_ls_goodness_of_fit_ref 1.030
_refine_ls_hydrogen_treatment noref
_refine_ls_matrix_type full
_refine_ls_number_parameters 452
_refine_ls_number_reflns 9618
_refine_ls_number_restraints 0
_refine_ls_restrained_S_all 1.030
_refine_ls_R_factor_all 0.1102
_refine_ls_R_factor_gt 0.0569
_refine_ls_shift/su_max 0.001
_refine_ls_shift/su_mean 0.000
_refine_ls_structure_factor_coef Fsqd
_refine_ls_weighting_details 'calc w=1/[\s^2^(Fo^2^)+(0.0910P)^2^+6.3532P] where P=(Fo^2^+2Fc^2^)/3'
_refine_ls_weighting_scheme calc
_refine_ls_wR_factor_gt 0.1525
_refine_ls_wR_factor_ref 0.1745
_reflns_number_gt 5984
_reflns_number_total 9618
_reflns_threshold_expression >2sigma(I)
_cod_data_source_file ic8008333-file004_1.cif
_cod_data_source_block 5b
_cod_depositor_comments
;
The following automatic conversions were performed:
'_symmetry_cell_setting' value 'Monoclinic' changed to 'monoclinic'
according to '/home/saulius/struct/CIF-dictionaries/cif_core.dic'
dictionary named 'cif_core.dic' version 2.4.1 from 2010-06-29.

Automatic conversion script
Id: cif_fix_enum 1527 2010-12-29 10:47:43Z saulius 
;
_cod_database_code 4305917

loop_
_symmetry_equiv_pos_as_xyz
'x, y, z'
'-x, y, -z+1/2'
'x+1/2, y+1/2, z'
'-x+1/2, y+1/2, -z+1/2'
'-x, -y, -z'
'x, -y, z-1/2'
'-x+1/2, -y+1/2, -z'
'x+1/2, -y+1/2, z-1/2'

loop_
_atom_site_label
_atom_site_type_symbol
_atom_site_fract_x
_atom_site_fract_y
_atom_site_fract_z
_atom_site_U_iso_or_equiv
_atom_site_adp_type
_atom_site_occupancy
_atom_site_symmetry_multiplicity
_atom_site_calc_flag
_atom_site_refinement_flags
_atom_site_disorder_assembly
_atom_site_disorder_group
Mn1 Mn 0.733141(17) 0.73889(2) 0.29534(3) 0.03549(15) Uani 1 1 d . . .
P2 P 0.66030(3) 0.68613(4) 0.30402(5) 0.03285(19) Uani 1 1 d . . .
P3 P 0.73013(3) 0.62112(4) 0.24656(5) 0.03490(19) Uani 1 1 d . . .
C10 C 0.79301(13) 0.75745(17) 0.2765(2) 0.0472(8) Uani 1 1 d . . .
O10 O 0.82978(10) 0.76585(16) 0.2617(2) 0.0703(8) Uani 1 1 d . . .
C20 C 0.70425(14) 0.77334(18) 0.1933(2) 0.0491(8) Uani 1 1 d . . .
O20 O 0.68755(12) 0.79576(18) 0.13102(18) 0.0776(9) Uani 1 1 d . . .
C30 C 0.72168(13) 0.82708(18) 0.3381(2) 0.0473(8) Uani 1 1 d . . .
O30 O 0.71375(11) 0.88033(14) 0.36581(19) 0.0676(8) Uani 1 1 d . . .
C40 C 0.76303(12) 0.70830(17) 0.3979(2) 0.0436(7) Uani 1 1 d . . .
O40 O 0.78253(11) 0.69262(16) 0.46162(17) 0.0691(8) Uani 1 1 d . . .
N91 N 0.43226(14) 0.5059(2) 0.4240(3) 0.0780(11) Uani 1 1 d . . .
N92 N 0.47856(18) 0.2837(2) 0.3881(3) 0.1029(16) Uani 1 1 d . . .
N93 N 0.70523(12) 0.42599(16) 0.2292(2) 0.0603(8) Uani 1 1 d . . .
C1 C 0.67462(10) 0.59717(15) 0.27365(17) 0.0343(6) Uani 1 1 d . . .
C2 C 0.65421(11) 0.52786(15) 0.27466(17) 0.0342(6) Uani 1 1 d . . .
C3 C 0.61240(11) 0.50302(16) 0.29812(17) 0.0351(6) Uani 1 1 d . . .
C4 C 0.60265(12) 0.42661(17) 0.3008(2) 0.0422(7) Uani 1 1 d . . .
H4 H 0.6230 0.3934 0.2834 0.051 Uiso 1 1 calc R . .
C5 C 0.56491(12) 0.40077(18) 0.3278(2) 0.0462(8) Uani 1 1 d . . .
H5 H 0.5604 0.3502 0.3294 0.055 Uiso 1 1 calc R . .
C6 C 0.53194(11) 0.44735(18) 0.35367(19) 0.0415(7) Uani 1 1 d . . .
C7 C 0.53966(11) 0.52330(18) 0.3474(2) 0.0421(7) Uani 1 1 d . . .
H7 H 0.5180 0.5562 0.3618 0.050 Uiso 1 1 calc R . .
C8 C 0.57792(11) 0.54971(17) 0.32081(19) 0.0405(7) Uani 1 1 d . . .
H8 H 0.5816 0.6004 0.3174 0.049 Uiso 1 1 calc R . .
C9 C 0.49337(12) 0.42052(19) 0.3826(2) 0.0475(8) Uani 1 1 d . . .
C11 C 0.77948(12) 0.55954(17) 0.2929(2) 0.0448(7) Uani 1 1 d . . .
C12 C 0.78325(15) 0.5347(2) 0.3703(3) 0.0615(10) Uani 1 1 d . . .
H12 H 0.7595 0.5485 0.3969 0.074 Uiso 1 1 calc R . .
C13 C 0.82055(18) 0.4907(3) 0.4086(3) 0.0839(14) Uani 1 1 d . . .
H13 H 0.8227 0.4754 0.4614 0.101 Uiso 1 1 calc R . .
C14 C 0.8556(2) 0.4681(3) 0.3701(4) 0.1015(18) Uani 1 1 d . . .
H14 H 0.8811 0.4371 0.3962 0.122 Uiso 1 1 calc R . .
C15 C 0.8523(2) 0.4921(3) 0.2932(5) 0.1061(19) Uani 1 1 d . . .
H15 H 0.8765 0.4784 0.2674 0.127 Uiso 1 1 calc R . .
C16 C 0.81379(16) 0.5364(3) 0.2529(3) 0.0745(12) Uani 1 1 d . . .
H16 H 0.8110 0.5504 0.1995 0.089 Uiso 1 1 calc R . .
C21 C 0.60639(12) 0.72089(17) 0.2330(2) 0.0427(7) Uani 1 1 d . . .
C22 C 0.58009(14) 0.6774(2) 0.1711(2) 0.0593(10) Uani 1 1 d . . .
H22 H 0.5886 0.6282 0.1683 0.071 Uiso 1 1 calc R . .
C23 C 0.54135(19) 0.7061(3) 0.1136(3) 0.0910(16) Uani 1 1 d . . .
H23 H 0.5235 0.6764 0.0720 0.109 Uiso 1 1 calc R . .
C24 C 0.52910(19) 0.7774(3) 0.1172(4) 0.102(2) Uani 1 1 d . . .
H24 H 0.5028 0.7967 0.0778 0.123 Uiso 1 1 calc R . .
C25 C 0.55481(18) 0.8215(3) 0.1778(4) 0.0882(16) Uani 1 1 d . . .
H25 H 0.5458 0.8706 0.1800 0.106 Uiso 1 1 calc R . .
C26 C 0.59366(14) 0.7938(2) 0.2351(3) 0.0601(10) Uani 1 1 d . . .
H26 H 0.6117 0.8243 0.2758 0.072 Uiso 1 1 calc R . .
C31 C 0.72270(12) 0.61330(17) 0.13836(19) 0.0423(7) Uani 1 1 d . . .
C32 C 0.68165(13) 0.58077(19) 0.0894(2) 0.0498(8) Uani 1 1 d . . .
H32 H 0.6578 0.5600 0.1118 0.060 Uiso 1 1 calc R . .
C33 C 0.67598(18) 0.5791(3) 0.0068(2) 0.0704(11) Uani 1 1 d . . .
H33 H 0.6484 0.5563 -0.0263 0.084 Uiso 1 1 calc R . .
C34 C 0.7099(2) 0.6101(3) -0.0273(3) 0.0821(14) Uani 1 1 d . . .
H34 H 0.7055 0.6083 -0.0832 0.098 Uiso 1 1 calc R . .
C35 C 0.7505(2) 0.6439(3) 0.0206(3) 0.0787(14) Uani 1 1 d . . .
H35 H 0.7736 0.6657 -0.0026 0.094 Uiso 1 1 calc R . .
C36 C 0.75700(15) 0.6455(2) 0.1030(2) 0.0595(10) Uani 1 1 d . . .
H36 H 0.7847 0.6684 0.1356 0.071 Uiso 1 1 calc R . .
C41 C 0.64608(11) 0.68114(16) 0.40158(18) 0.0368(6) Uani 1 1 d . . .
C42 C 0.66987(13) 0.62915(19) 0.4558(2) 0.0471(8) Uani 1 1 d . . .
H42 H 0.6927 0.5979 0.4418 0.057 Uiso 1 1 calc R . .
C43 C 0.66019(15) 0.6228(2) 0.5317(2) 0.0582(9) Uani 1 1 d . . .
H43 H 0.6764 0.5873 0.5682 0.070 Uiso 1 1 calc R . .
C44 C 0.62667(14) 0.6690(3) 0.5523(2) 0.0621(11) Uani 1 1 d . . .
H44 H 0.6199 0.6645 0.6027 0.075 Uiso 1 1 calc R . .
C45 C 0.60379(16) 0.7201(3) 0.5004(3) 0.0681(11) Uani 1 1 d . . .
H45 H 0.5817 0.7519 0.5154 0.082 Uiso 1 1 calc R . .
C46 C 0.61249(14) 0.7268(2) 0.4237(2) 0.0543(9) Uani 1 1 d . . .
H46 H 0.5956 0.7620 0.3875 0.065 Uiso 1 1 calc R . .
C91 C 0.45942(14) 0.4677(2) 0.4061(2) 0.0553(9) Uani 1 1 d . . .
C92 C 0.48496(15) 0.3450(2) 0.3859(3) 0.0651(11) Uani 1 1 d . . .
C93 C 0.68307(12) 0.47018(16) 0.24939(19) 0.0398(7) Uani 1 1 d . . .

loop_
_atom_site_aniso_label
_atom_site_aniso_U_11
_atom_site_aniso_U_22
_atom_site_aniso_U_33
_atom_site_aniso_U_23
_atom_site_aniso_U_13
_atom_site_aniso_U_12
Mn1 0.0401(3) 0.0328(2) 0.0362(3) -0.00188(18) 0.0145(2) -0.00675(18)
P2 0.0354(4) 0.0324(4) 0.0321(4) 0.0000(3) 0.0113(3) -0.0020(3)
P3 0.0373(4) 0.0354(4) 0.0349(4) -0.0031(3) 0.0146(3) -0.0050(3)
C10 0.053(2) 0.0387(16) 0.054(2) -0.0076(14) 0.0221(17) -0.0087(14)
O10 0.0560(16) 0.0745(18) 0.092(2) -0.0218(16) 0.0396(16) -0.0203(14)
C20 0.060(2) 0.0439(18) 0.048(2) 0.0039(15) 0.0226(17) -0.0037(16)
O20 0.096(2) 0.086(2) 0.0513(17) 0.0249(16) 0.0213(16) 0.0171(18)
C30 0.0494(19) 0.0430(18) 0.053(2) 0.0015(15) 0.0200(16) -0.0062(15)
O30 0.088(2) 0.0449(14) 0.079(2) -0.0120(13) 0.0381(17) 0.0025(13)
C40 0.0481(18) 0.0410(16) 0.0432(19) -0.0036(14) 0.0142(15) -0.0101(14)
O40 0.0745(18) 0.0778(19) 0.0458(16) 0.0054(14) -0.0014(14) -0.0166(15)
N91 0.061(2) 0.087(3) 0.094(3) 0.015(2) 0.034(2) 0.009(2)
N92 0.108(3) 0.071(3) 0.156(5) 0.006(3) 0.081(3) -0.013(2)
N93 0.069(2) 0.0439(16) 0.078(2) -0.0151(15) 0.0376(18) -0.0080(15)
C1 0.0342(15) 0.0356(14) 0.0346(15) -0.0016(12) 0.0117(12) -0.0032(12)
C2 0.0415(15) 0.0329(14) 0.0298(14) -0.0011(11) 0.0121(12) -0.0015(12)
C3 0.0358(15) 0.0373(15) 0.0315(15) -0.0005(12) 0.0074(12) -0.0064(12)
C4 0.0496(18) 0.0371(15) 0.0434(18) 0.0001(13) 0.0181(15) -0.0032(14)
C5 0.0496(19) 0.0396(16) 0.051(2) 0.0015(14) 0.0166(16) -0.0113(14)
C6 0.0370(16) 0.0506(18) 0.0345(16) 0.0040(13) 0.0048(13) -0.0100(14)
C7 0.0349(15) 0.0462(17) 0.0451(18) -0.0020(14) 0.0101(13) -0.0027(13)
C8 0.0395(16) 0.0359(15) 0.0455(18) -0.0027(13) 0.0100(14) -0.0060(13)
C9 0.0381(17) 0.0539(19) 0.052(2) 0.0058(15) 0.0149(15) -0.0068(15)
C11 0.0375(16) 0.0399(16) 0.056(2) -0.0054(14) 0.0101(15) -0.0010(13)
C12 0.059(2) 0.064(2) 0.063(2) 0.0147(19) 0.0182(19) 0.0124(19)
C13 0.076(3) 0.084(3) 0.083(3) 0.027(3) 0.005(3) 0.018(3)
C14 0.071(3) 0.091(4) 0.131(5) 0.018(4) 0.005(3) 0.030(3)
C15 0.069(3) 0.113(4) 0.141(6) 0.004(4) 0.035(4) 0.039(3)
C16 0.063(3) 0.084(3) 0.082(3) 0.002(2) 0.029(2) 0.015(2)
C21 0.0413(17) 0.0428(17) 0.0432(18) 0.0082(13) 0.0097(14) -0.0008(13)
C22 0.053(2) 0.058(2) 0.058(2) 0.0071(18) -0.0039(18) -0.0050(17)
C23 0.077(3) 0.093(4) 0.076(3) 0.018(3) -0.029(3) -0.013(3)
C24 0.070(3) 0.094(4) 0.114(5) 0.044(3) -0.030(3) 0.002(3)
C25 0.065(3) 0.063(3) 0.124(5) 0.029(3) 0.002(3) 0.016(2)
C26 0.051(2) 0.0469(19) 0.079(3) 0.0075(18) 0.0119(19) 0.0049(17)
C31 0.0529(18) 0.0416(16) 0.0377(17) -0.0053(13) 0.0211(15) -0.0058(14)
C32 0.056(2) 0.054(2) 0.0383(18) -0.0047(15) 0.0109(16) -0.0084(16)
C33 0.084(3) 0.082(3) 0.040(2) -0.0007(19) 0.007(2) -0.008(2)
C34 0.118(4) 0.097(3) 0.038(2) -0.006(2) 0.033(3) -0.009(3)
C35 0.103(4) 0.089(3) 0.059(3) -0.005(2) 0.050(3) -0.019(3)
C36 0.073(2) 0.068(2) 0.047(2) -0.0114(17) 0.0330(19) -0.021(2)
C41 0.0338(14) 0.0425(16) 0.0349(15) -0.0041(12) 0.0100(12) -0.0071(12)
C42 0.0506(19) 0.0541(19) 0.0389(18) 0.0040(14) 0.0156(15) -0.0014(16)
C43 0.064(2) 0.072(2) 0.0384(19) 0.0078(17) 0.0127(17) -0.0125(19)
C44 0.055(2) 0.099(3) 0.0372(19) -0.008(2) 0.0208(17) -0.022(2)
C45 0.064(2) 0.086(3) 0.067(3) -0.012(2) 0.038(2) 0.001(2)
C46 0.052(2) 0.065(2) 0.049(2) -0.0014(17) 0.0208(17) 0.0069(17)
C91 0.0427(19) 0.068(2) 0.057(2) 0.0106(18) 0.0162(17) -0.0091(18)
C92 0.057(2) 0.065(3) 0.083(3) 0.009(2) 0.036(2) -0.0121(19)
C93 0.0481(17) 0.0356(15) 0.0406(17) -0.0033(13) 0.0201(14) -0.0093(14)

loop_
_atom_type_symbol
_atom_type_description
_atom_type_scat_dispersion_real
_atom_type_scat_dispersion_imag
_atom_type_scat_source
C C 0.0033 0.0016 'International Tables Vol C Tables 4.2.6.8 and 6.1.1.4'
H H 0.0000 0.0000 'International Tables Vol C Tables 4.2.6.8 and 6.1.1.4'
N N 0.0061 0.0033 'International Tables Vol C Tables 4.2.6.8 and 6.1.1.4'
O O 0.0106 0.0060 'International Tables Vol C Tables 4.2.6.8 and 6.1.1.4'
P P 0.1023 0.0942 'International Tables Vol C Tables 4.2.6.8 and 6.1.1.4'
Mn Mn 0.3368 0.7283 'International Tables Vol C Tables 4.2.6.8 and 6.1.1.4'

loop_
_geom_angle_atom_site_label_1
_geom_angle_atom_site_label_2
_geom_angle_atom_site_label_3
_geom_angle
_geom_angle_site_symmetry_1
_geom_angle_site_symmetry_3
_geom_angle_publ_flag
C10 Mn1 C30 99.94(14) . . ?
C10 Mn1 C20 88.40(16) . . ?
C30 Mn1 C20 89.97(16) . . ?
C10 Mn1 C40 90.47(15) . . ?
C30 Mn1 C40 88.21(15) . . ?
C20 Mn1 C40 177.66(15) . . ?
C10 Mn1 P3 93.38(10) . . ?
C30 Mn1 P3 166.68(10) . . ?
C20 Mn1 P3 90.46(11) . . ?
C40 Mn1 P3 91.66(10) . . ?
C10 Mn1 P2 164.84(10) . . ?
C30 Mn1 P2 95.21(10) . . ?
C20 Mn1 P2 91.14(11) . . ?
C40 Mn1 P2 90.49(10) . . ?
P3 Mn1 P2 71.47(3) . . ?
C1 P2 C21 109.78(15) . . ?
C1 P2 C41 110.01(14) . . ?
C21 P2 C41 107.04(15) . . ?
C1 P2 Mn1 95.20(9) . . ?
C21 P2 Mn1 114.79(10) . . ?
C41 P2 Mn1 119.28(10) . . ?
C1 P2 P3 41.42(9) . . ?
C21 P2 P3 118.49(11) . . ?
C41 P2 P3 131.91(10) . . ?
Mn1 P2 P3 54.20(3) . . ?
C1 P3 C31 111.36(15) . . ?
C1 P3 C11 110.95(14) . . ?
C31 P3 C11 105.93(16) . . ?
C1 P3 Mn1 95.01(10) . . ?
C31 P3 Mn1 115.34(11) . . ?
C11 P3 Mn1 118.00(11) . . ?
C1 P3 P2 41.09(9) . . ?
C31 P3 P2 120.27(11) . . ?
C11 P3 P2 131.76(12) . . ?
Mn1 P3 P2 54.34(3) . . ?
O10 C10 Mn1 176.1(3) . . ?
O20 C20 Mn1 178.1(4) . . ?
O30 C30 Mn1 177.8(3) . . ?
O40 C40 Mn1 176.7(3) . . ?
C2 C1 P2 134.4(2) . . ?
C2 C1 P3 127.9(2) . . ?
P2 C1 P3 97.49(14) . . ?
C1 C2 C3 132.2(3) . . ?
C1 C2 C93 112.9(2) . . ?
C3 C2 C93 114.8(2) . . ?
C2 C3 C8 124.3(3) . . ?
C2 C3 C4 120.3(3) . . ?
C8 C3 C4 115.4(3) . . ?
C5 C4 C3 122.0(3) . . ?
C5 C4 H4 119.0 . . ?
C3 C4 H4 119.0 . . ?
C4 C5 C6 122.4(3) . . ?
C4 C5 H5 118.8 . . ?
C6 C5 H5 118.8 . . ?
C9 C6 C5 122.4(3) . . ?
C9 C6 C7 121.4(3) . . ?
C5 C6 C7 116.2(3) . . ?
C8 C7 C6 121.6(3) . . ?
C8 C7 H7 119.2 . . ?
C6 C7 H7 119.2 . . ?
C7 C8 C3 122.3(3) . . ?
C7 C8 H8 118.8 . . ?
C3 C8 H8 118.8 . . ?
C6 C9 C92 121.0(3) . . ?
C6 C9 C91 122.1(3) . . ?
C92 C9 C91 116.9(3) . . ?
C12 C11 C16 118.9(4) . . ?
C12 C11 P3 119.3(3) . . ?
C16 C11 P3 121.9(3) . . ?
C13 C12 C11 121.4(4) . . ?
C13 C12 H12 119.3 . . ?
C11 C12 H12 119.3 . . ?
C12 C13 C14 120.5(5) . . ?
C12 C13 H13 119.8 . . ?
C14 C13 H13 119.8 . . ?
C13 C14 C15 118.9(5) . . ?
C13 C14 H14 120.6 . . ?
C15 C14 H14 120.6 . . ?
C14 C15 C16 121.1(5) . . ?
C14 C15 H15 119.4 . . ?
C16 C15 H15 119.4 . . ?
C11 C16 C15 119.2(5) . . ?
C11 C16 H16 120.4 . . ?
C15 C16 H16 120.4 . . ?
C26 C21 C22 118.9(3) . . ?
C26 C21 P2 120.1(3) . . ?
C22 C21 P2 120.7(3) . . ?
C23 C22 C21 120.2(4) . . ?
C23 C22 H22 119.9 . . ?
C21 C22 H22 119.9 . . ?
C24 C23 C22 120.1(5) . . ?
C24 C23 H23 120.0 . . ?
C22 C23 H23 120.0 . . ?
C23 C24 C25 120.7(4) . . ?
C23 C24 H24 119.7 . . ?
C25 C24 H24 119.7 . . ?
C24 C25 C26 119.9(4) . . ?
C24 C25 H25 120.0 . . ?
C26 C25 H25 120.0 . . ?
C21 C26 C25 120.2(4) . . ?
C21 C26 H26 119.9 . . ?
C25 C26 H26 119.9 . . ?
C32 C31 C36 118.9(3) . . ?
C32 C31 P3 121.0(2) . . ?
C36 C31 P3 119.9(3) . . ?
C31 C32 C33 119.4(3) . . ?
C31 C32 H32 120.3 . . ?
C33 C32 H32 120.3 . . ?
C34 C33 C32 121.2(4) . . ?
C34 C33 H33 119.4 . . ?
C32 C33 H33 119.4 . . ?
C33 C34 C35 119.9(4) . . ?
C33 C34 H34 120.1 . . ?
C35 C34 H34 120.1 . . ?
C36 C35 C34 119.7(4) . . ?
C36 C35 H35 120.1 . . ?
C34 C35 H35 120.1 . . ?
C35 C36 C31 120.7(4) . . ?
C35 C36 H36 119.6 . . ?
C31 C36 H36 119.6 . . ?
C42 C41 C46 118.6(3) . . ?
C42 C41 P2 118.1(2) . . ?
C46 C41 P2 123.2(3) . . ?
C41 C42 C43 120.5(3) . . ?
C41 C42 H42 119.7 . . ?
C43 C42 H42 119.7 . . ?
C44 C43 C42 119.7(4) . . ?
C44 C43 H43 120.1 . . ?
C42 C43 H43 120.1 . . ?
C45 C44 C43 120.2(3) . . ?
C45 C44 H44 119.9 . . ?
C43 C44 H44 119.9 . . ?
C44 C45 C46 121.0(4) . . ?
C44 C45 H45 119.5 . . ?
C46 C45 H45 119.5 . . ?
C41 C46 C45 120.0(4) . . ?
C41 C46 H46 120.0 . . ?
C45 C46 H46 120.0 . . ?
N91 C91 C9 179.1(4) . . ?
N92 C92 C9 179.2(5) . . ?
N93 C93 C2 179.3(3) . . ?

loop_
_geom_bond_atom_site_label_1
_geom_bond_atom_site_label_2
_geom_bond_distance
_geom_bond_site_symmetry_2
_geom_bond_publ_flag
Mn1 C10 1.819(3) . ?
Mn1 C30 1.823(3) . ?
Mn1 C20 1.832(4) . ?
Mn1 C40 1.823(4) . ?
Mn1 P3 2.2901(10) . ?
Mn1 P2 2.2941(9) . ?
P2 C1 1.775(3) . ?
P2 C21 1.792(3) . ?
P2 C41 1.810(3) . ?
P2 P3 2.6772(11) . ?
P3 C1 1.786(3) . ?
P3 C31 1.809(3) . ?
P3 C11 1.797(3) . ?
C10 O10 1.132(4) . ?
C20 O20 1.122(4) . ?
C30 O30 1.124(4) . ?
C40 O40 1.121(4) . ?
N91 C91 1.129(5) . ?
N92 C92 1.131(6) . ?
N93 C93 1.122(4) . ?
C1 C2 1.385(4) . ?
C2 C3 1.406(4) . ?
C2 C93 1.455(4) . ?
C3 C8 1.413(4) . ?
C3 C4 1.418(4) . ?
C4 C5 1.341(4) . ?
C4 H4 0.9300 . ?
C5 C6 1.405(5) . ?
C5 H5 0.9300 . ?
C6 C9 1.386(4) . ?
C6 C7 1.405(4) . ?
C7 C8 1.354(4) . ?
C7 H7 0.9300 . ?
C8 H8 0.9300 . ?
C9 C92 1.396(5) . ?
C9 C91 1.413(5) . ?
C11 C12 1.375(5) . ?
C11 C16 1.379(5) . ?
C12 C13 1.345(6) . ?
C12 H12 0.9300 . ?
C13 C14 1.376(8) . ?
C13 H13 0.9300 . ?
C14 C15 1.362(8) . ?
C14 H14 0.9300 . ?
C15 C16 1.381(7) . ?
C15 H15 0.9300 . ?
C16 H16 0.9300 . ?
C21 C26 1.375(5) . ?
C21 C22 1.373(5) . ?
C22 C23 1.367(6) . ?
C22 H22 0.9300 . ?
C23 C24 1.345(8) . ?
C23 H23 0.9300 . ?
C24 C25 1.360(8) . ?
C24 H24 0.9300 . ?
C25 C26 1.360(6) . ?
C25 H25 0.9300 . ?
C26 H26 0.9300 . ?
C31 C32 1.370(5) . ?
C31 C36 1.388(4) . ?
C32 C33 1.379(5) . ?
C32 H32 0.9300 . ?
C33 C34 1.357(6) . ?
C33 H33 0.9300 . ?
C34 C35 1.364(7) . ?
C34 H34 0.9300 . ?
C35 C36 1.371(6) . ?
C35 H35 0.9300 . ?
C36 H36 0.9300 . ?
C41 C42 1.370(4) . ?
C41 C46 1.377(4) . ?
C42 C43 1.395(5) . ?
C42 H42 0.9300 . ?
C43 C44 1.371(6) . ?
C43 H43 0.9300 . ?
C44 C45 1.330(6) . ?
C44 H44 0.9300 . ?
C45 C46 1.396(5) . ?
C45 H45 0.9300 . ?
C46 H46 0.9300 . ?
